data_4127611
loop_
_publ_author_name
'Lv, Ze-Jie'
'Huang, Zhe'
'Zhang, Wen-Xiong'
'Xi, Zhenfeng'

_publ_section_title
;
 Scandium-Promoted Direct Conversion of Dinitrogen into Hydrazine
 Derivatives via N-C Bond Formation.
;
_journal_issue 22
_journal_name_full 'Journal of the American Chemical Society'
_journal_page_first 8773
_journal_page_last 8777
_journal_paper_doi 10.1021/jacs.9b04293
_journal_volume 141
_journal_year 2019
_chemical_formula_moiety 'C44 H82 N6 Sc2'
_chemical_formula_sum 'C44 H82 N6 Sc2'
_chemical_formula_weight 785.07
_space_group_crystal_system triclinic
_space_group_IT_number 2
_space_group_name_Hall '-P 1'
_space_group_name_H-M_alt 'P -1'
_symmetry_space_group_name_Hall '-P 1'
_symmetry_space_group_name_H-M 'P -1'
_atom_sites_solution_hydrogens geom
_atom_sites_solution_primary dual
_audit_creation_date 2019-04-11
_audit_creation_method
;
Olex2 1.2
(compiled 2018.05.29 svn.r3508 for OlexSys, GUI svn.r5506)
;
_cell_angle_alpha 77.391(2)
_cell_angle_beta 89.362(2)
_cell_angle_gamma 89.452(2)
_cell_formula_units_Z 2
_cell_length_a 11.5267(2)
_cell_length_b 13.7143(3)
_cell_length_c 14.9888(3)
_cell_measurement_reflns_used 12964
_cell_measurement_temperature 180.00(10)
_cell_measurement_theta_max 30.5250
_cell_measurement_theta_min 3.8420
_cell_volume 2312.09(8)
_computing_cell_refinement 'CrysAlisPro 1.171.39.28b (Rigaku OD, 2015)'
_computing_data_collection 'CrysAlisPro 1.171.39.28b (Rigaku OD, 2015)'
_computing_data_reduction 'CrysAlisPro 1.171.39.28b (Rigaku OD, 2015)'
_computing_molecular_graphics 'Olex2 (Dolomanov et al., 2009)'
_computing_publication_material 'Olex2 (Dolomanov et al., 2009)'
_computing_structure_refinement 'ShelXL (Sheldrick, 2015)'
_computing_structure_solution 'ShelXT (Sheldrick, 2015)'
_diffrn_ambient_environment N~2~
_diffrn_ambient_temperature 180.00(10)
_diffrn_detector 'CCD plate'
_diffrn_measured_fraction_theta_full 0.997
_diffrn_measured_fraction_theta_max 0.997
_diffrn_measurement_details
;
List of Runs (angles in degrees, time in seconds):

  # Type    Start    End  Width  t~exp~   \w     \q     \k     \f   Frames
--------------------------------------------------------------------------
  1  \w    -33.00  25.00   0.50    2.83    --   -1.70 -82.00  90.00  116
  2  \w    -44.00  19.00   0.50    2.83    --   -1.70 -77.00 150.00  126
  3  \w    -20.00  25.00   0.50    2.83    --   -1.70 -82.00 -60.00   90
  4  \w    -33.00  28.00   0.50    2.83    --   -1.70 -82.00-120.00  122
  5  \w    -20.00   7.00   0.50    2.83    --   -1.70 -77.00  30.00   54
  6  \w    -13.00  16.00   0.50    2.83    --    1.90 -38.00 -90.00   58
  7  \w    -88.00 -34.00   0.50    2.83    --    1.90 -38.00 -90.00  108
  8  \w    -46.00  29.00   0.50    2.83    --    1.90 -77.00   0.00  150
;
_diffrn_measurement_device 'four-circle diffractometer'
_diffrn_measurement_device_type 'XtaLAB AFC12 (RINC): Kappa single'
_diffrn_measurement_method '\w scans'
_diffrn_orient_matrix_type 'CrysAlisPro convention (1999,Acta A55,543-557)'
_diffrn_orient_matrix_UB_11 -0.0448499000
_diffrn_orient_matrix_UB_12 0.0228506000
_diffrn_orient_matrix_UB_13 -0.0295555000
_diffrn_orient_matrix_UB_21 0.0086286000
_diffrn_orient_matrix_UB_22 -0.0357592000
_diffrn_orient_matrix_UB_23 -0.0272674000
_diffrn_orient_matrix_UB_31 -0.0412471000
_diffrn_orient_matrix_UB_32 -0.0317496000
_diffrn_orient_matrix_UB_33 0.0271036000
_diffrn_radiation_monochromator graphite
_diffrn_radiation_probe x-ray
_diffrn_radiation_type MoK\a
_diffrn_radiation_wavelength 0.71073
_diffrn_reflns_av_R_equivalents 0.0275
_diffrn_reflns_av_unetI/netI 0.0258
_diffrn_reflns_Laue_measured_fraction_full 0.997
_diffrn_reflns_Laue_measured_fraction_max 0.997
_diffrn_reflns_limit_h_max 14
_diffrn_reflns_limit_h_min -14
_diffrn_reflns_limit_k_max 16
_diffrn_reflns_limit_k_min -16
_diffrn_reflns_limit_l_max 18
_diffrn_reflns_limit_l_min -18
_diffrn_reflns_number 33309
_diffrn_reflns_point_group_measured_fraction_full 0.997
_diffrn_reflns_point_group_measured_fraction_max 0.997
_diffrn_reflns_theta_full 25.242
_diffrn_reflns_theta_max 26.021
_diffrn_reflns_theta_min 3.614
_diffrn_source 'fine-focus sealed X-ray tube'
_diffrn_source_type 'Enhance (Mo) X-ray Source'
_exptl_absorpt_coefficient_mu 0.328
_exptl_absorpt_correction_T_max 1.00000
_exptl_absorpt_correction_T_min 0.80683
_exptl_absorpt_correction_type multi-scan
_exptl_absorpt_process_details
;
CrysAlisPro 1.171.39.28b (Rigaku Oxford Diffraction, 2015)
Empirical absorption correction using spherical harmonics,
 implemented in SCALE3 ABSPACK scaling algorithm.
;
_exptl_crystal_colour 'clear light colourless'
_exptl_crystal_colour_lustre clear
_exptl_crystal_colour_modifier light
_exptl_crystal_colour_primary colourless
_exptl_crystal_density_diffrn 1.128
_exptl_crystal_description block
_exptl_crystal_F_000 860
_exptl_crystal_size_max 0.12
_exptl_crystal_size_mid 0.11
_exptl_crystal_size_min 0.09
_refine_diff_density_max 0.271
_refine_diff_density_min -0.223
_refine_diff_density_rms 0.039
_refine_ls_extinction_method none
_refine_ls_goodness_of_fit_ref 1.048
_refine_ls_hydrogen_treatment constr
_refine_ls_matrix_type full
_refine_ls_number_parameters 491
_refine_ls_number_reflns 9082
_refine_ls_number_restraints 0
_refine_ls_restrained_S_all 1.048
_refine_ls_R_factor_all 0.0381
_refine_ls_R_factor_gt 0.0317
_refine_ls_shift/su_max 0.002
_refine_ls_shift/su_mean 0.000
_refine_ls_structure_factor_coef Fsqd
_refine_ls_weighting_details 'w=1/[\s^2^(Fo^2^)+(0.0477P)^2^+0.5950P] where P=(Fo^2^+2Fc^2^)/3'
_refine_ls_weighting_scheme calc
_refine_ls_wR_factor_gt 0.0872
_refine_ls_wR_factor_ref 0.0909
_reflns_Friedel_coverage 0.000
_reflns_number_gt 7815
_reflns_number_total 9082
_reflns_threshold_expression 'I > 2\s(I)'
_cod_data_source_file ja9b04293_si_002.cif
_cod_data_source_block 4
_cod_database_code 4127611
_shelx_shelxl_version_number 2017/1
_chemical_oxdiff_formula 'Sc C H N O K'
_chemical_oxdiff_usercomment 'zyh180501g, epeN4Mg'
_shelx_space_group_comment
;
The symmetry employed for this shelxl refinement is uniquely defined
by the following loop, which should always be used as a source of
symmetry information in preference to the above space-group names.
They are only intended as comments.
;
_shelx_estimated_absorpt_t_max 0.971
_shelx_estimated_absorpt_t_min 0.962
_reflns_odcompleteness_completeness 99.47
_reflns_odcompleteness_iscentric 1
_reflns_odcompleteness_theta 27.42
_olex2_refinement_description
;
1. Fixed Uiso
 At 1.2 times of:
  All C(H) groups, All C(H,H) groups
 At 1.5 times of:
  All C(H,H,H) groups
2.a Ternary CH refined with riding coordinates:
 C8(H8), C11(H11), C29(H29), C32(H32)
2.b Secondary CH2 refined with riding coordinates:
 C4(H4A,H4B), C5(H5A,H5B), C6(H6A,H6B), C25(H25A,H25B), C26(H26A,H26B),
 C27(H27A,H27B)
2.c Idealised Me refined as rotating group:
 C1(H1A,H1B,H1C), C2(H2A,H2B,H2C), C7(H7A,H7B,H7C), C9(H9A,H9B,H9C), C10(H10A,
 H10B,H10C), C12(H12A,H12B,H12C), C13(H13A,H13B,H13C), C19(H19A,H19B,H19C),
 C20(H20A,H20B,H20C), C21(H21A,H21B,H21C), C22(H22A,H22B,H22C), C23(H23A,H23B,
 H23C), C28(H28A,H28B,H28C), C30(H30A,H30B,H30C), C31(H31A,H31B,H31C), C33(H33A,
 H33B,H33C), C34(H34A,H34B,H34C), C40(H40A,H40B,H40C), C41(H41A,H41B,H41C),
 C42(H42A,H42B,H42C), C43(H43A,H43B,H43C), C44(H44A,H44B,H44C)
;
_olex2_submission_special_instructions 'No special instructions were received'
_oxdiff_exptl_absorpt_empirical_details
;
Empirical correction (ABSPACK) includes:
- Absorption correction using spherical harmonics
- Frame scaling
;
_oxdiff_exptl_absorpt_empirical_full_max 1.348
_oxdiff_exptl_absorpt_empirical_full_min 0.703

loop_
_space_group_symop_operation_xyz
'x, y, z'
'-x, -y, -z'

loop_
_atom_site_label
_atom_site_type_symbol
_atom_site_fract_x
_atom_site_fract_y
_atom_site_fract_z
_atom_site_U_iso_or_equiv
_atom_site_adp_type
_atom_site_occupancy
_atom_site_site_symmetry_order
_atom_site_calc_flag
_atom_site_refinement_flags_posn
Sc1 Sc 0.14679(2) 0.63484(2) 0.21547(2) 0.02279(7) Uani 1 1 d .
Sc2 Sc 0.21899(2) 0.85498(2) 0.32288(2) 0.02295(7) Uani 1 1 d .
N1 N 0.12838(10) 0.71994(8) 0.32450(8) 0.0263(2) Uani 1 1 d .
N2 N 0.11660(10) 0.78409(8) 0.22983(8) 0.0256(2) Uani 1 1 d .
N3 N 0.25683(10) 0.51486(8) 0.30399(8) 0.0277(2) Uani 1 1 d .
N4 N 0.32685(10) 0.61907(8) 0.17898(8) 0.0263(2) Uani 1 1 d .
N5 N 0.40367(10) 0.82490(9) 0.31595(8) 0.0279(2) Uani 1 1 d .
N6 N 0.32517(10) 0.94835(8) 0.21014(8) 0.0284(3) Uani 1 1 d .
C1 C 0.02062(14) 0.68009(12) 0.37153(11) 0.0370(3) Uani 1 1 d .
H1A H -0.010892 0.630855 0.342048 0.056 Uiso 1 1 calc GR
H1B H -0.034548 0.733477 0.369041 0.056 Uiso 1 1 calc GR
H1C H 0.036971 0.649921 0.434190 0.056 Uiso 1 1 calc GR
C2 C 0.01065(13) 0.84608(11) 0.21211(11) 0.0357(3) Uani 1 1 d .
H2A H 0.004230 0.873309 0.147664 0.054 Uiso 1 1 calc GR
H2B H 0.014666 0.899579 0.243923 0.054 Uiso 1 1 calc GR
H2C H -0.055936 0.805736 0.233210 0.054 Uiso 1 1 calc GR
C3 C 0.34974(12) 0.54668(10) 0.25326(10) 0.0262(3) Uani 1 1 d .
C4 C 0.47147(12) 0.50510(10) 0.27459(11) 0.0305(3) Uani 1 1 d .
H4A H 0.485428 0.497449 0.339464 0.037 Uiso 1 1 calc R
H4B H 0.527328 0.552495 0.241725 0.037 Uiso 1 1 calc R
C5 C 0.49045(13) 0.40357(11) 0.24839(12) 0.0359(3) Uani 1 1 d .
H5A H 0.448247 0.352575 0.291183 0.043 Uiso 1 1 calc R
H5B H 0.459197 0.406893 0.187968 0.043 Uiso 1 1 calc R
C6 C 0.61765(14) 0.37395(12) 0.24860(13) 0.0427(4) Uani 1 1 d .
H6A H 0.660016 0.425669 0.206725 0.051 Uiso 1 1 calc R
H6B H 0.648432 0.369478 0.309335 0.051 Uiso 1 1 calc R
C7 C 0.63739(18) 0.27494(14) 0.22109(14) 0.0529(5) Uani 1 1 d .
H7A H 0.718449 0.258036 0.225412 0.079 Uiso 1 1 calc GR
H7B H 0.612383 0.280379 0.159307 0.079 Uiso 1 1 calc GR
H7C H 0.593821 0.223745 0.261152 0.079 Uiso 1 1 calc GR
C8 C 0.41709(12) 0.67236(10) 0.11824(10) 0.0283(3) Uani 1 1 d .
H8 H 0.476357 0.693854 0.156061 0.034 Uiso 1 1 calc R
C9 C 0.36043(14) 0.76560(11) 0.05976(10) 0.0345(3) Uani 1 1 d .
H9A H 0.300978 0.746053 0.022999 0.052 Uiso 1 1 calc GR
H9B H 0.418003 0.803883 0.020773 0.052 Uiso 1 1 calc GR
H9C H 0.326744 0.805411 0.098798 0.052 Uiso 1 1 calc GR
C10 C 0.47712(15) 0.61116(13) 0.05635(11) 0.0405(4) Uani 1 1 d .
H10A H 0.516092 0.554678 0.093430 0.061 Uiso 1 1 calc GR
H10B H 0.532612 0.652211 0.017441 0.061 Uiso 1 1 calc GR
H10C H 0.420168 0.588322 0.019503 0.061 Uiso 1 1 calc GR
C11 C 0.26495(13) 0.43932(11) 0.38979(11) 0.0341(3) Uani 1 1 d .
H11 H 0.346452 0.432553 0.408211 0.041 Uiso 1 1 calc R
C12 C 0.22208(16) 0.33704(12) 0.37903(13) 0.0462(4) Uani 1 1 d .
H12A H 0.232953 0.288847 0.435312 0.069 Uiso 1 1 calc GR
H12B H 0.265282 0.316630 0.331015 0.069 Uiso 1 1 calc GR
H12C H 0.141177 0.341626 0.364025 0.069 Uiso 1 1 calc GR
C13 C 0.19476(17) 0.47214(14) 0.46500(12) 0.0491(4) Uani 1 1 d .
H13A H 0.114364 0.477955 0.448471 0.074 Uiso 1 1 calc GR
H13B H 0.222255 0.535648 0.472624 0.074 Uiso 1 1 calc GR
H13C H 0.203448 0.423499 0.521280 0.074 Uiso 1 1 calc GR
C14 C 0.09015(14) 0.58583(13) 0.06519(11) 0.0385(4) Uani 1 1 d .
C15 C 0.07848(14) 0.50045(11) 0.13631(12) 0.0371(4) Uani 1 1 d .
C16 C -0.01356(13) 0.51821(11) 0.19375(11) 0.0356(3) Uani 1 1 d .
C17 C -0.05910(13) 0.61510(12) 0.15727(12) 0.0367(3) Uani 1 1 d .
C18 C 0.00693(14) 0.65726(12) 0.07848(11) 0.0380(4) Uani 1 1 d .
C19 C 0.16465(19) 0.59071(19) -0.01921(14) 0.0655(6) Uani 1 1 d .
H19A H 0.174069 0.659190 -0.050421 0.098 Uiso 1 1 calc GR
H19B H 0.127917 0.554528 -0.059079 0.098 Uiso 1 1 calc GR
H19C H 0.239289 0.561516 -0.001781 0.098 Uiso 1 1 calc GR
C20 C 0.14606(18) 0.40469(14) 0.14142(16) 0.0616(6) Uani 1 1 d .
H20A H 0.114645 0.353460 0.189468 0.092 Uiso 1 1 calc GR
H20B H 0.225959 0.415236 0.153807 0.092 Uiso 1 1 calc GR
H20C H 0.140602 0.384418 0.084227 0.092 Uiso 1 1 calc GR
C21 C -0.06579(17) 0.44390(15) 0.27262(14) 0.0573(5) Uani 1 1 d .
H21A H -0.048513 0.377320 0.265695 0.086 Uiso 1 1 calc GR
H21B H -0.148365 0.453497 0.273541 0.086 Uiso 1 1 calc GR
H21C H -0.033779 0.453515 0.328903 0.086 Uiso 1 1 calc GR
C22 C -0.17305(15) 0.65406(16) 0.18595(16) 0.0596(5) Uani 1 1 d .
H22A H -0.173818 0.648451 0.250922 0.089 Uiso 1 1 calc GR
H22B H -0.235397 0.615666 0.169569 0.089 Uiso 1 1 calc GR
H22C H -0.182551 0.722900 0.155620 0.089 Uiso 1 1 calc GR
C23 C -0.0156(2) 0.75601(14) 0.01316(14) 0.0618(6) Uani 1 1 d .
H23A H 0.049842 0.798950 0.012440 0.093 Uiso 1 1 calc GR
H23B H -0.083595 0.786890 0.032669 0.093 Uiso 1 1 calc GR
H23C H -0.027396 0.744975 -0.047159 0.093 Uiso 1 1 calc GR
C24 C 0.41854(12) 0.89157(10) 0.23643(10) 0.0276(3) Uani 1 1 d .
C25 C 0.53159(13) 0.90007(11) 0.18291(11) 0.0330(3) Uani 1 1 d .
H25A H 0.514354 0.906491 0.118682 0.040 Uiso 1 1 calc R
H25B H 0.575920 0.838858 0.202866 0.040 Uiso 1 1 calc R
C26 C 0.60661(13) 0.98880(11) 0.19335(12) 0.0359(3) Uani 1 1 d .
H26A H 0.574819 1.049955 0.156346 0.043 Uiso 1 1 calc R
H26B H 0.604860 0.994752 0.256665 0.043 Uiso 1 1 calc R
C27 C 0.73064(15) 0.97560(14) 0.16424(15) 0.0493(4) Uani 1 1 d .
H27A H 0.764330 0.918553 0.206039 0.059 Uiso 1 1 calc R
H27B H 0.730650 0.960685 0.103891 0.059 Uiso 1 1 calc R
C28 C 0.80631(15) 1.06537(13) 0.16172(15) 0.0527(5) Uani 1 1 d .
H28A H 0.772197 1.122943 0.122382 0.079 Uiso 1 1 calc GR
H28B H 0.881982 1.053212 0.138860 0.079 Uiso 1 1 calc GR
H28C H 0.812873 1.077067 0.222309 0.079 Uiso 1 1 calc GR
C29 C 0.49024(13) 0.74819(11) 0.35343(10) 0.0327(3) Uani 1 1 d .
H29 H 0.516306 0.716375 0.304111 0.039 Uiso 1 1 calc R
C30 C 0.43037(15) 0.66948(12) 0.42616(11) 0.0403(4) Uani 1 1 d .
H30A H 0.404784 0.698960 0.475536 0.061 Uiso 1 1 calc GR
H30B H 0.483819 0.615926 0.448851 0.061 Uiso 1 1 calc GR
H30C H 0.364710 0.643866 0.400009 0.061 Uiso 1 1 calc GR
C31 C 0.59706(15) 0.78796(14) 0.39323(13) 0.0467(4) Uani 1 1 d .
H31A H 0.635093 0.836405 0.346388 0.070 Uiso 1 1 calc GR
H31B H 0.649576 0.733702 0.415974 0.070 Uiso 1 1 calc GR
H31C H 0.573539 0.818735 0.442307 0.070 Uiso 1 1 calc GR
C32 C 0.31805(14) 1.01966(11) 0.12199(11) 0.0381(4) Uani 1 1 d .
H32 H 0.377396 1.001977 0.080814 0.046 Uiso 1 1 calc R
C33 C 0.33710(18) 1.12800(13) 0.12964(15) 0.0535(5) Uani 1 1 d .
H33A H 0.338686 1.170587 0.069608 0.080 Uiso 1 1 calc GR
H33B H 0.409553 1.132706 0.159346 0.080 Uiso 1 1 calc GR
H33C H 0.275003 1.148548 0.164775 0.080 Uiso 1 1 calc GR
C34 C 0.19930(16) 1.01134(13) 0.08106(12) 0.0458(4) Uani 1 1 d .
H34A H 0.189646 0.945039 0.071233 0.069 Uiso 1 1 calc GR
H34B H 0.193241 1.058804 0.023811 0.069 Uiso 1 1 calc GR
H34C H 0.140078 1.024919 0.122327 0.069 Uiso 1 1 calc GR
C35 C 0.25636(13) 0.91051(12) 0.47193(10) 0.0337(3) Uani 1 1 d .
C36 C 0.24473(13) 0.99828(11) 0.40321(10) 0.0325(3) Uani 1 1 d .
C37 C 0.12826(13) 1.00443(11) 0.37231(10) 0.0319(3) Uani 1 1 d .
C38 C 0.06789(13) 0.91996(11) 0.42282(10) 0.0331(3) Uani 1 1 d .
C39 C 0.14808(14) 0.86081(12) 0.48377(10) 0.0344(3) Uani 1 1 d .
C40 C 0.36041(16) 0.88528(14) 0.53243(12) 0.0472(4) Uani 1 1 d .
H40A H 0.356852 0.922366 0.579822 0.071 Uiso 1 1 calc GR
H40B H 0.429854 0.902334 0.496697 0.071 Uiso 1 1 calc GR
H40C H 0.360981 0.815032 0.559413 0.071 Uiso 1 1 calc GR
C41 C 0.33833(15) 1.07467(13) 0.37587(13) 0.0443(4) Uani 1 1 d .
H41A H 0.406331 1.043251 0.357026 0.067 Uiso 1 1 calc GR
H41B H 0.356727 1.103276 0.426956 0.067 Uiso 1 1 calc GR
H41C H 0.311776 1.126331 0.326140 0.067 Uiso 1 1 calc GR
C42 C 0.07365(15) 1.09184(12) 0.30788(12) 0.0429(4) Uani 1 1 d .
H42A H 0.079277 1.082012 0.246496 0.064 Uiso 1 1 calc GR
H42B H 0.113314 1.151987 0.311765 0.064 Uiso 1 1 calc GR
H42C H -0.006531 1.097350 0.324234 0.064 Uiso 1 1 calc GR
C43 C -0.06244(14) 0.90884(14) 0.42440(12) 0.0428(4) Uani 1 1 d .
H43A H -0.083199 0.846142 0.463559 0.064 Uiso 1 1 calc GR
H43B H -0.089208 0.910846 0.363603 0.064 Uiso 1 1 calc GR
H43C H -0.097713 0.962464 0.447048 0.064 Uiso 1 1 calc GR
C44 C 0.12344(17) 0.76799(14) 0.55553(11) 0.0476(4) Uani 1 1 d .
H44A H 0.171956 0.714293 0.544916 0.071 Uiso 1 1 calc GR
H44B H 0.043438 0.750212 0.552625 0.071 Uiso 1 1 calc GR
H44C H 0.139206 0.780188 0.614887 0.071 Uiso 1 1 calc GR

loop_
_atom_site_aniso_label
_atom_site_aniso_U_11
_atom_site_aniso_U_22
_atom_site_aniso_U_33
_atom_site_aniso_U_23
_atom_site_aniso_U_13
_atom_site_aniso_U_12
Sc1 0.02202(13) 0.01998(13) 0.02825(14) -0.00919(10) -0.00425(10) 0.00005(9)
Sc2 0.02418(13) 0.02224(13) 0.02464(13) -0.00992(10) -0.00175(10) 0.00078(9)
N1 0.0278(6) 0.0252(6) 0.0265(6) -0.0068(5) 0.0003(5) -0.0004(4)
N2 0.0265(6) 0.0235(5) 0.0279(6) -0.0078(5) -0.0046(4) 0.0028(4)
N3 0.0264(6) 0.0219(6) 0.0344(6) -0.0051(5) -0.0031(5) -0.0001(4)
N4 0.0254(6) 0.0231(6) 0.0321(6) -0.0093(5) -0.0018(5) 0.0007(4)
N5 0.0268(6) 0.0274(6) 0.0308(6) -0.0092(5) -0.0047(5) 0.0023(5)
N6 0.0302(6) 0.0248(6) 0.0303(6) -0.0064(5) -0.0007(5) 0.0009(5)
C1 0.0369(8) 0.0347(8) 0.0414(9) -0.0124(7) 0.0074(7) -0.0067(6)
C2 0.0342(8) 0.0311(8) 0.0450(9) -0.0149(7) -0.0098(7) 0.0085(6)
C3 0.0275(7) 0.0202(6) 0.0340(7) -0.0125(5) -0.0044(5) 0.0008(5)
C4 0.0265(7) 0.0277(7) 0.0390(8) -0.0106(6) -0.0050(6) 0.0018(5)
C5 0.0306(8) 0.0284(7) 0.0507(9) -0.0130(7) -0.0056(7) 0.0052(6)
C6 0.0347(9) 0.0392(9) 0.0558(10) -0.0143(8) -0.0048(7) 0.0112(7)
C7 0.0579(12) 0.0479(10) 0.0548(11) -0.0161(9) -0.0029(9) 0.0227(9)
C8 0.0280(7) 0.0285(7) 0.0304(7) -0.0107(6) 0.0000(5) -0.0020(5)
C9 0.0411(8) 0.0314(8) 0.0313(7) -0.0072(6) -0.0013(6) -0.0023(6)
C10 0.0407(9) 0.0438(9) 0.0401(9) -0.0162(7) 0.0052(7) 0.0032(7)
C11 0.0318(8) 0.0279(7) 0.0394(8) -0.0001(6) -0.0059(6) -0.0007(6)
C12 0.0447(10) 0.0273(8) 0.0608(11) 0.0034(7) -0.0093(8) -0.0035(7)
C13 0.0556(11) 0.0442(10) 0.0422(9) 0.0016(8) 0.0092(8) -0.0021(8)
C14 0.0365(8) 0.0465(9) 0.0386(8) -0.0213(7) -0.0098(7) -0.0089(7)
C15 0.0353(8) 0.0318(8) 0.0501(9) -0.0208(7) -0.0166(7) -0.0018(6)
C16 0.0319(8) 0.0313(8) 0.0446(9) -0.0090(6) -0.0127(6) -0.0091(6)
C17 0.0278(7) 0.0351(8) 0.0507(9) -0.0161(7) -0.0123(7) -0.0028(6)
C18 0.0409(9) 0.0321(8) 0.0417(9) -0.0086(7) -0.0191(7) -0.0071(6)
C19 0.0593(12) 0.1034(17) 0.0470(11) -0.0440(12) 0.0021(9) -0.0293(12)
C20 0.0618(12) 0.0464(11) 0.0902(15) -0.0435(11) -0.0332(11) 0.0135(9)
C21 0.0478(11) 0.0528(11) 0.0650(12) 0.0021(9) -0.0121(9) -0.0245(9)
C22 0.0297(9) 0.0670(13) 0.0908(16) -0.0356(12) -0.0130(9) 0.0017(8)
C23 0.0876(15) 0.0399(10) 0.0546(11) -0.0008(8) -0.0365(11) -0.0107(10)
C24 0.0279(7) 0.0257(7) 0.0327(7) -0.0138(6) -0.0017(6) -0.0032(5)
C25 0.0299(7) 0.0335(8) 0.0383(8) -0.0137(6) 0.0017(6) -0.0012(6)
C26 0.0286(8) 0.0327(8) 0.0477(9) -0.0119(7) 0.0017(6) -0.0023(6)
C27 0.0339(9) 0.0472(10) 0.0706(12) -0.0213(9) 0.0115(8) -0.0048(7)
C28 0.0306(9) 0.0431(10) 0.0799(14) -0.0038(9) 0.0009(8) -0.0019(7)
C29 0.0333(8) 0.0325(8) 0.0351(8) -0.0135(6) -0.0083(6) 0.0070(6)
C30 0.0510(10) 0.0330(8) 0.0374(8) -0.0080(7) -0.0109(7) 0.0064(7)
C31 0.0362(9) 0.0542(10) 0.0519(10) -0.0154(8) -0.0177(8) 0.0062(8)
C32 0.0430(9) 0.0317(8) 0.0364(8) -0.0007(6) 0.0059(7) 0.0044(6)
C33 0.0555(11) 0.0308(9) 0.0679(13) 0.0031(8) 0.0032(9) -0.0007(8)
C34 0.0552(11) 0.0437(9) 0.0362(9) -0.0039(7) -0.0087(8) 0.0126(8)
C35 0.0366(8) 0.0400(8) 0.0304(7) -0.0210(6) -0.0037(6) 0.0041(6)
C36 0.0351(8) 0.0323(8) 0.0364(8) -0.0214(6) -0.0023(6) 0.0014(6)
C37 0.0338(8) 0.0316(7) 0.0359(8) -0.0196(6) -0.0021(6) 0.0053(6)
C38 0.0326(8) 0.0381(8) 0.0344(8) -0.0208(6) 0.0021(6) 0.0020(6)
C39 0.0412(8) 0.0378(8) 0.0280(7) -0.0160(6) 0.0030(6) 0.0020(6)
C40 0.0500(10) 0.0587(11) 0.0402(9) -0.0264(8) -0.0152(8) 0.0091(8)
C41 0.0446(9) 0.0388(9) 0.0567(10) -0.0253(8) -0.0060(8) -0.0061(7)
C42 0.0450(9) 0.0344(8) 0.0535(10) -0.0191(7) -0.0064(8) 0.0108(7)
C43 0.0327(8) 0.0530(10) 0.0496(10) -0.0264(8) 0.0063(7) 0.0013(7)
C44 0.0581(11) 0.0520(10) 0.0329(8) -0.0103(8) 0.0068(8) -0.0012(8)

loop_
_atom_type_symbol
_atom_type_description
_atom_type_scat_dispersion_real
_atom_type_scat_dispersion_imag
_atom_type_scat_source
C C 0.0033 0.0016 'International Tables Vol C Tables 4.2.6.8 and 6.1.1.4'
H H 0.0000 0.0000 'International Tables Vol C Tables 4.2.6.8 and 6.1.1.4'
N N 0.0061 0.0033 'International Tables Vol C Tables 4.2.6.8 and 6.1.1.4'
Sc Sc 0.2519 0.3716 'International Tables Vol C Tables 4.2.6.8 and 6.1.1.4'

loop_
_geom_angle_atom_site_label_1
_geom_angle_atom_site_label_2
_geom_angle_atom_site_label_3
_geom_angle
N1 Sc1 N3 92.66(4)
N1 Sc1 C3 101.88(4)
N1 Sc1 C14 154.51(5)
N1 Sc1 C15 150.83(5)
N1 Sc1 C16 119.01(5)
N1 Sc1 C17 106.56(5)
N1 Sc1 C18 122.90(5)
N2 Sc1 N1 40.48(4)
N2 Sc1 N3 128.21(4)
N2 Sc1 N4 108.88(4)
N2 Sc1 C3 121.36(4)
N2 Sc1 C14 119.14(5)
N2 Sc1 C15 144.17(5)
N2 Sc1 C16 123.34(5)
N2 Sc1 C17 93.83(5)
N2 Sc1 C18 91.90(5)
N3 Sc1 C3 30.27(4)
N3 Sc1 C14 111.46(5)
N3 Sc1 C15 86.86(5)
N3 Sc1 C16 95.15(5)
N3 Sc1 C17 126.93(5)
N3 Sc1 C18 139.78(5)
N4 Sc1 N1 111.34(4)
N4 Sc1 N3 60.83(4)
N4 Sc1 C3 30.66(4)
N4 Sc1 C14 88.47(5)
N4 Sc1 C15 93.85(5)
N4 Sc1 C16 124.98(5)
N4 Sc1 C17 140.97(5)
N4 Sc1 C18 113.80(5)
C14 Sc1 C3 103.18(5)
C14 Sc1 C18 31.62(5)
C15 Sc1 C3 92.30(5)
C15 Sc1 C14 31.92(5)
C15 Sc1 C17 53.24(5)
C15 Sc1 C18 52.98(5)
C16 Sc1 C3 114.15(5)
C16 Sc1 C14 53.00(5)
C16 Sc1 C15 32.39(5)
C16 Sc1 C17 32.31(5)
C16 Sc1 C18 53.16(5)
C17 Sc1 C3 144.79(5)
C17 Sc1 C14 52.53(5)
C17 Sc1 C18 31.78(5)
C18 Sc1 C3 134.36(5)
N1 Sc2 N2 40.38(4)
N1 Sc2 N5 108.33(4)
N1 Sc2 N6 129.13(4)
N1 Sc2 C24 120.83(4)
N1 Sc2 C35 120.30(5)
N1 Sc2 C36 145.05(5)
N1 Sc2 C37 123.49(5)
N1 Sc2 C38 94.11(5)
N1 Sc2 C39 92.37(5)
N2 Sc2 N6 94.45(4)
N2 Sc2 C24 103.07(4)
N2 Sc2 C35 154.43(5)
N2 Sc2 C36 149.06(5)
N2 Sc2 C37 117.22(5)
N2 Sc2 C38 105.03(5)
N2 Sc2 C39 122.20(5)
N5 Sc2 N2 112.77(4)
N5 Sc2 N6 61.06(4)
N5 Sc2 C24 30.74(4)
N5 Sc2 C35 87.74(5)
N5 Sc2 C36 94.06(5)
N5 Sc2 C37 125.46(5)
N5 Sc2 C38 141.03(5)
N5 Sc2 C39 113.14(5)
N6 Sc2 C24 30.53(4)
N6 Sc2 C35 109.28(5)
N6 Sc2 C36 85.03(5)
N6 Sc2 C37 94.18(5)
N6 Sc2 C38 126.13(5)
N6 Sc2 C39 138.44(5)
C35 Sc2 C24 102.25(5)
C35 Sc2 C38 53.29(5)
C35 Sc2 C39 32.24(5)
C36 Sc2 C24 92.10(5)
C36 Sc2 C35 32.12(5)
C36 Sc2 C38 53.56(5)
C36 Sc2 C39 53.55(5)
C37 Sc2 C24 114.47(5)
C37 Sc2 C35 53.41(5)
C37 Sc2 C36 32.49(5)
C37 Sc2 C38 32.35(5)
C37 Sc2 C39 53.65(5)
C38 Sc2 C24 145.03(5)
C39 Sc2 C24 133.90(5)
C39 Sc2 C38 32.31(5)
Sc2 N1 Sc1 123.20(5)
N2 N1 Sc1 66.76(6)
N2 N1 Sc2 73.06(6)
C1 N1 Sc1 102.87(9)
C1 N1 Sc2 131.05(9)
C1 N1 N2 116.83(11)
Sc1 N2 Sc2 122.85(5)
N1 N2 Sc1 72.76(6)
N1 N2 Sc2 66.55(6)
C2 N2 Sc1 129.60(9)
C2 N2 Sc2 104.26(8)
C2 N2 N1 116.36(11)
C3 N3 Sc1 90.47(8)
C3 N3 C11 121.95(12)
C11 N3 Sc1 146.59(9)
C3 N4 Sc1 94.40(8)
C3 N4 C8 123.44(11)
C8 N4 Sc1 140.37(9)
C24 N5 Sc2 93.68(8)
C24 N5 C29 123.18(12)
C29 N5 Sc2 140.59(10)
C24 N6 Sc2 90.78(8)
C24 N6 C32 123.11(12)
C32 N6 Sc2 143.71(10)
N1 C1 H1A 109.5
N1 C1 H1B 109.5
N1 C1 H1C 109.5
H1A C1 H1B 109.5
H1A C1 H1C 109.5
H1B C1 H1C 109.5
N2 C2 H2A 109.5
N2 C2 H2B 109.5
N2 C2 H2C 109.5
H2A C2 H2B 109.5
H2A C2 H2C 109.5
H2B C2 H2C 109.5
N3 C3 Sc1 59.26(7)
N3 C3 N4 113.91(12)
N3 C3 C4 123.98(13)
N4 C3 Sc1 54.94(7)
N4 C3 C4 122.10(12)
C4 C3 Sc1 174.82(9)
C3 C4 H4A 109.1
C3 C4 H4B 109.1
C3 C4 C5 112.65(12)
H4A C4 H4B 107.8
C5 C4 H4A 109.1
C5 C4 H4B 109.1
C4 C5 H5A 109.1
C4 C5 H5B 109.1
H5A C5 H5B 107.8
C6 C5 C4 112.44(13)
C6 C5 H5A 109.1
C6 C5 H5B 109.1
C5 C6 H6A 109.0
C5 C6 H6B 109.0
H6A C6 H6B 107.8
C7 C6 C5 112.82(15)
C7 C6 H6A 109.0
C7 C6 H6B 109.0
C6 C7 H7A 109.5
C6 C7 H7B 109.5
C6 C7 H7C 109.5
H7A C7 H7B 109.5
H7A C7 H7C 109.5
H7B C7 H7C 109.5
N4 C8 H8 108.2
N4 C8 C9 107.23(11)
N4 C8 C10 114.92(12)
C9 C8 H8 108.2
C9 C8 C10 109.84(12)
C10 C8 H8 108.2
C8 C9 H9A 109.5
C8 C9 H9B 109.5
C8 C9 H9C 109.5
H9A C9 H9B 109.5
H9A C9 H9C 109.5
H9B C9 H9C 109.5
C8 C10 H10A 109.5
C8 C10 H10B 109.5
C8 C10 H10C 109.5
H10A C10 H10B 109.5
H10A C10 H10C 109.5
H10B C10 H10C 109.5
N3 C11 H11 108.4
N3 C11 C12 111.87(13)
N3 C11 C13 110.33(12)
C12 C11 H11 108.4
C13 C11 H11 108.4
C13 C11 C12 109.25(14)
C11 C12 H12A 109.5
C11 C12 H12B 109.5
C11 C12 H12C 109.5
H12A C12 H12B 109.5
H12A C12 H12C 109.5
H12B C12 H12C 109.5
C11 C13 H13A 109.5
C11 C13 H13B 109.5
C11 C13 H13C 109.5
H13A C13 H13B 109.5
H13A C13 H13C 109.5
H13B C13 H13C 109.5
C15 C14 Sc1 72.31(9)
C15 C14 C18 108.57(15)
C15 C14 C19 124.40(17)
C18 C14 Sc1 74.53(8)
C18 C14 C19 126.15(18)
C19 C14 Sc1 127.62(11)
C14 C15 Sc1 75.76(8)
C14 C15 C16 107.87(14)
C14 C15 C20 124.15(17)
C16 C15 Sc1 73.42(8)
C16 C15 C20 127.68(17)
C20 C15 Sc1 121.72(10)
C15 C16 Sc1 74.19(8)
C15 C16 C17 107.93(14)
C15 C16 C21 126.64(16)
C17 C16 Sc1 75.74(8)
C17 C16 C21 124.97(16)
C21 C16 Sc1 122.12(11)
C16 C17 Sc1 71.95(8)
C16 C17 C22 124.49(16)
C18 C17 Sc1 74.64(9)
C18 C17 C16 107.75(14)
C18 C17 C22 126.42(16)
C22 C17 Sc1 129.42(12)
C14 C18 Sc1 73.85(9)
C14 C18 C17 107.86(14)
C14 C18 C23 125.19(17)
C17 C18 Sc1 73.57(9)
C17 C18 C23 126.59(17)
C23 C18 Sc1 123.81(11)
C14 C19 H19A 109.5
C14 C19 H19B 109.5
C14 C19 H19C 109.5
H19A C19 H19B 109.5
H19A C19 H19C 109.5
H19B C19 H19C 109.5
C15 C20 H20A 109.5
C15 C20 H20B 109.5
C15 C20 H20C 109.5
H20A C20 H20B 109.5
H20A C20 H20C 109.5
H20B C20 H20C 109.5
C16 C21 H21A 109.5
C16 C21 H21B 109.5
C16 C21 H21C 109.5
H21A C21 H21B 109.5
H21A C21 H21C 109.5
H21B C21 H21C 109.5
C17 C22 H22A 109.5
C17 C22 H22B 109.5
C17 C22 H22C 109.5
H22A C22 H22B 109.5
H22A C22 H22C 109.5
H22B C22 H22C 109.5
C18 C23 H23A 109.5
C18 C23 H23B 109.5
C18 C23 H23C 109.5
H23A C23 H23B 109.5
H23A C23 H23C 109.5
H23B C23 H23C 109.5
N5 C24 Sc2 55.58(7)
N5 C24 C25 122.30(13)
N6 C24 Sc2 58.69(7)
N6 C24 N5 113.71(12)
N6 C24 C25 123.99(13)
C25 C24 Sc2 172.65(10)
C24 C25 H25A 108.8
C24 C25 H25B 108.8
C24 C25 C26 113.96(12)
H25A C25 H25B 107.7
C26 C25 H25A 108.8
C26 C25 H25B 108.8
C25 C26 H26A 109.4
C25 C26 H26B 109.4
H26A C26 H26B 108.0
C27 C26 C25 111.19(13)
C27 C26 H26A 109.4
C27 C26 H26B 109.4
C26 C27 H27A 108.7
C26 C27 H27B 108.7
H27A C27 H27B 107.6
C28 C27 C26 114.21(15)
C28 C27 H27A 108.7
C28 C27 H27B 108.7
C27 C28 H28A 109.5
C27 C28 H28B 109.5
C27 C28 H28C 109.5
H28A C28 H28B 109.5
H28A C28 H28C 109.5
H28B C28 H28C 109.5
N5 C29 H29 108.1
N5 C29 C30 107.77(12)
N5 C29 C31 114.39(13)
C30 C29 H29 108.1
C30 C29 C31 110.23(13)
C31 C29 H29 108.1
C29 C30 H30A 109.5
C29 C30 H30B 109.5
C29 C30 H30C 109.5
H30A C30 H30B 109.5
H30A C30 H30C 109.5
H30B C30 H30C 109.5
C29 C31 H31A 109.5
C29 C31 H31B 109.5
C29 C31 H31C 109.5
H31A C31 H31B 109.5
H31A C31 H31C 109.5
H31B C31 H31C 109.5
N6 C32 H32 108.6
N6 C32 C33 112.99(14)
N6 C32 C34 108.87(13)
C33 C32 H32 108.6
C34 C32 H32 108.6
C34 C32 C33 109.16(14)
C32 C33 H33A 109.5
C32 C33 H33B 109.5
C32 C33 H33C 109.5
H33A C33 H33B 109.5
H33A C33 H33C 109.5
H33B C33 H33C 109.5
C32 C34 H34A 109.5
C32 C34 H34B 109.5
C32 C34 H34C 109.5
H34A C34 H34B 109.5
H34A C34 H34C 109.5
H34B C34 H34C 109.5
C36 C35 Sc2 73.37(8)
C36 C35 C39 108.53(14)
C36 C35 C40 124.37(15)
C39 C35 Sc2 73.90(8)
C39 C35 C40 126.30(15)
C40 C35 Sc2 126.84(10)
C35 C36 Sc2 74.51(8)
C35 C36 C37 107.99(13)
C35 C36 C41 124.37(14)
C37 C36 Sc2 73.73(8)
C37 C36 C41 127.40(15)
C41 C36 Sc2 122.01(10)
C36 C37 Sc2 73.79(8)
C36 C37 C38 107.98(13)
C36 C37 C42 126.04(14)
C38 C37 Sc2 74.72(8)
C38 C37 C42 125.42(14)
C42 C37 Sc2 124.16(10)
C37 C38 Sc2 72.93(8)
C37 C38 C39 107.81(13)
C37 C38 C43 124.42(15)
C39 C38 Sc2 73.56(8)
C39 C38 C43 126.59(15)
C43 C38 Sc2 128.97(10)
C35 C39 Sc2 73.87(8)
C35 C39 C38 107.67(14)
C35 C39 C44 124.40(15)
C38 C39 Sc2 74.13(8)
C38 C39 C44 127.64(15)
C44 C39 Sc2 122.52(10)
C35 C40 H40A 109.5
C35 C40 H40B 109.5
C35 C40 H40C 109.5
H40A C40 H40B 109.5
H40A C40 H40C 109.5
H40B C40 H40C 109.5
C36 C41 H41A 109.5
C36 C41 H41B 109.5
C36 C41 H41C 109.5
H41A C41 H41B 109.5
H41A C41 H41C 109.5
H41B C41 H41C 109.5
C37 C42 H42A 109.5
C37 C42 H42B 109.5
C37 C42 H42C 109.5
H42A C42 H42B 109.5
H42A C42 H42C 109.5
H42B C42 H42C 109.5
C38 C43 H43A 109.5
C38 C43 H43B 109.5
C38 C43 H43C 109.5
H43A C43 H43B 109.5
H43A C43 H43C 109.5
H43B C43 H43C 109.5
C39 C44 H44A 109.5
C39 C44 H44B 109.5
C39 C44 H44C 109.5
H44A C44 H44B 109.5
H44A C44 H44C 109.5
H44B C44 H44C 109.5

loop_
_geom_bond_atom_site_label_1
_geom_bond_atom_site_label_2
_geom_bond_distance
Sc1 N1 2.2131(11)
Sc1 N2 2.1292(11)
Sc1 N3 2.2630(12)
Sc1 N4 2.1614(12)
Sc1 C3 2.6328(14)
Sc1 C14 2.5796(15)
Sc1 C15 2.5355(14)
Sc1 C16 2.5256(14)
Sc1 C17 2.5745(15)
Sc1 C18 2.5882(15)
Sc2 N1 2.1303(12)
Sc2 N2 2.2213(11)
Sc2 N5 2.1701(12)
Sc2 N6 2.2432(12)
Sc2 C24 2.6254(14)
Sc2 C35 2.5548(14)
Sc2 C36 2.5402(14)
Sc2 C37 2.5394(14)
Sc2 C38 2.5626(14)
Sc2 C39 2.5552(14)
N1 N2 1.5044(16)
N1 C1 1.4710(18)
N2 C2 1.4744(18)
N3 C3 1.3273(18)
N3 C11 1.4681(18)
N4 C3 1.3467(18)
N4 C8 1.4656(18)
N5 C24 1.3448(18)
N5 C29 1.4671(18)
N6 C24 1.3340(18)
N6 C32 1.4649(19)
C1 H1A 0.9600
C1 H1B 0.9600
C1 H1C 0.9600
C2 H2A 0.9600
C2 H2B 0.9600
C2 H2C 0.9600
C3 C4 1.5204(19)
C4 H4A 0.9700
C4 H4B 0.9700
C4 C5 1.5401(19)
C5 H5A 0.9700
C5 H5B 0.9700
C5 C6 1.518(2)
C6 H6A 0.9700
C6 H6B 0.9700
C6 C7 1.517(2)
C7 H7A 0.9600
C7 H7B 0.9600
C7 H7C 0.9600
C8 H8 0.9800
C8 C9 1.529(2)
C8 C10 1.536(2)
C9 H9A 0.9600
C9 H9B 0.9600
C9 H9C 0.9600
C10 H10A 0.9600
C10 H10B 0.9600
C10 H10C 0.9600
C11 H11 0.9800
C11 C12 1.533(2)
C11 C13 1.524(2)
C12 H12A 0.9600
C12 H12B 0.9600
C12 H12C 0.9600
C13 H13A 0.9600
C13 H13B 0.9600
C13 H13C 0.9600
C14 C15 1.407(2)
C14 C18 1.408(2)
C14 C19 1.511(3)
C15 C16 1.412(2)
C15 C20 1.508(2)
C16 C17 1.420(2)
C16 C21 1.506(2)
C17 C18 1.414(2)
C17 C22 1.507(2)
C18 C23 1.510(2)
C19 H19A 0.9600
C19 H19B 0.9600
C19 H19C 0.9600
C20 H20A 0.9600
C20 H20B 0.9600
C20 H20C 0.9600
C21 H21A 0.9600
C21 H21B 0.9600
C21 H21C 0.9600
C22 H22A 0.9600
C22 H22B 0.9600
C22 H22C 0.9600
C23 H23A 0.9600
C23 H23B 0.9600
C23 H23C 0.9600
C24 C25 1.515(2)
C25 H25A 0.9700
C25 H25B 0.9700
C25 C26 1.536(2)
C26 H26A 0.9700
C26 H26B 0.9700
C26 C27 1.511(2)
C27 H27A 0.9700
C27 H27B 0.9700
C27 C28 1.509(2)
C28 H28A 0.9600
C28 H28B 0.9600
C28 H28C 0.9600
C29 H29 0.9800
C29 C30 1.521(2)
C29 C31 1.530(2)
C30 H30A 0.9600
C30 H30B 0.9600
C30 H30C 0.9600
C31 H31A 0.9600
C31 H31B 0.9600
C31 H31C 0.9600
C32 H32 0.9800
C32 C33 1.533(2)
C32 C34 1.522(2)
C33 H33A 0.9600
C33 H33B 0.9600
C33 H33C 0.9600
C34 H34A 0.9600
C34 H34B 0.9600
C34 H34C 0.9600
C35 C36 1.409(2)
C35 C39 1.419(2)
C35 C40 1.503(2)
C36 C37 1.421(2)
C36 C41 1.501(2)
C37 C38 1.421(2)
C37 C42 1.503(2)
C38 C39 1.424(2)
C38 C43 1.511(2)
C39 C44 1.504(2)
C40 H40A 0.9600
C40 H40B 0.9600
C40 H40C 0.9600
C41 H41A 0.9600
C41 H41B 0.9600
C41 H41C 0.9600
C42 H42A 0.9600
C42 H42B 0.9600
C42 H42C 0.9600
C43 H43A 0.9600
C43 H43B 0.9600
C43 H43C 0.9600
C44 H44A 0.9600
C44 H44B 0.9600
C44 H44C 0.9600
